data_4329965
loop_
_publ_author_name
'Dong Woo Lee'
'Saet Byeol Kim'
'Kang Min Ok'

_publ_contact_author_address
;
Department of Chemistry
Chung-Ang University
Seoul
156-756
Korea
;
_publ_contact_author_email kmok@cau.ac.kr
_publ_contact_author_fax 82(2)8254736
_publ_contact_author_name 'Ok, Kang Min'
_publ_contact_author_phone 82(2)8205197
_publ_section_title
;
 Cation Size Effect on the Framework Structures in a Series of New
 Alkali-Metal Indium Selenites, AIn(SeO3)2 (A = Na, K, Rb, and Cs)
;
_journal_name_full 'Inorganic Chemistry'
_journal_page_first 8530
_journal_page_last 8537
_journal_paper_doi 10.1021/ic301316r
_journal_volume 51
_journal_year 2012
_chemical_formula_sum 'In Na O6 Se2'
_chemical_formula_weight 391.73
_chemical_name_systematic
;
 ?
;
_space_group_IT_number 62
_symmetry_cell_setting orthorhombic
_symmetry_space_group_name_Hall '-P 2ac 2n'
_symmetry_space_group_name_H-M 'P n m a'
_atom_sites_solution_primary direct
_atom_sites_solution_secondary difmap
_cell_angle_alpha 90
_cell_angle_beta 90
_cell_angle_gamma 90
_cell_formula_units_Z 4
_cell_length_a 12.8301(12)
_cell_length_b 5.4382(5)
_cell_length_c 8.1707(9)
_cell_measurement_temperature 200.0(2)
_cell_volume 570.09(10)
_computing_structure_refinement 'SHELXL-97 (Sheldrick, 1997)'
_diffrn_ambient_temperature 200.0(2)
_diffrn_measured_fraction_theta_full 0.985
_diffrn_measured_fraction_theta_max 0.985
_diffrn_measurement_device_type 'Bruker SMART BREEZE'
_diffrn_measurement_method CCD
_diffrn_radiation_monochromator graphite
_diffrn_radiation_type MoK\a
_diffrn_radiation_wavelength 0.71073
_diffrn_reflns_av_R_equivalents 0.1197
_diffrn_reflns_av_unetI/netI 0.0459
_diffrn_reflns_limit_h_max 17
_diffrn_reflns_limit_h_min -17
_diffrn_reflns_limit_k_max 7
_diffrn_reflns_limit_k_min -7
_diffrn_reflns_limit_l_max 10
_diffrn_reflns_limit_l_min -10
_diffrn_reflns_number 7587
_diffrn_reflns_theta_full 28.57
_diffrn_reflns_theta_max 28.57
_diffrn_reflns_theta_min 2.96
_exptl_absorpt_coefficient_mu 16.952
_exptl_absorpt_correction_T_max 0.58
_exptl_absorpt_correction_T_min 0.44
_exptl_absorpt_correction_type empirical
_exptl_absorpt_process_details
; 
 SADABS(Blessing, 1995) 
;
_exptl_crystal_colour Colorless
_exptl_crystal_density_diffrn 4.564
_exptl_crystal_description rod
_exptl_crystal_F_000 704
_exptl_crystal_size_max 0.057
_exptl_crystal_size_mid 0.041
_exptl_crystal_size_min 0.032
_refine_diff_density_max 2.501
_refine_diff_density_min -1.443
_refine_diff_density_rms 0.354
_refine_ls_extinction_coef 0.0038(8)
_refine_ls_extinction_expression Fc^*^=kFc[1+0.001xFc^2^\l^3^/sin(2\q)]^-1/4^
_refine_ls_extinction_method SHELXL
_refine_ls_goodness_of_fit_ref 1.19
_refine_ls_matrix_type full
_refine_ls_number_parameters 56
_refine_ls_number_reflns 789
_refine_ls_number_restraints 0
_refine_ls_restrained_S_all 1.19
_refine_ls_R_factor_all 0.0476
_refine_ls_R_factor_gt 0.0432
_refine_ls_shift/su_max 0
_refine_ls_shift/su_mean 0
_refine_ls_structure_factor_coef Fsqd
_refine_ls_weighting_details 'calc w=1/[\s^2^(Fo^2^)+(0.0538P)^2^+9.7413P] where P=(Fo^2^+2Fc^2^)/3'
_refine_ls_weighting_scheme calc
_refine_ls_wR_factor_gt 0.1218
_refine_ls_wR_factor_ref 0.1239
_reflns_number_gt 710
_reflns_number_total 789
_reflns_threshold_expression >2s\(I)
_cod_data_source_file ic301316r_si_002_1.cif
_cod_data_source_block NaIn(SeO3)2
_cod_database_code 4329965

loop_
_symmetry_equiv_pos_as_xyz
'x, y, z'
'-x+1/2, -y, z+1/2'
'-x, y+1/2, -z'
'x+1/2, -y+1/2, -z+1/2'
'-x, -y, -z'
'x-1/2, y, -z-1/2'
'x, -y-1/2, z'
'-x-1/2, y-1/2, z-1/2'

loop_
_atom_site_label
_atom_site_type_symbol
_atom_site_fract_x
_atom_site_fract_y
_atom_site_fract_z
_atom_site_U_iso_or_equiv
_atom_site_adp_type
_atom_site_occupancy
_atom_site_symmetry_multiplicity
_atom_site_calc_flag
_atom_site_refinement_flags
In1 In 0.40078(6) 0.25 0.69489(10) 0.0120(3) Uani 1 2 d S
Se1 Se 0.29068(9) -0.25 0.49240(15) 0.0135(3) Uani 1 2 d S
Se2 Se 0.06902(9) -0.25 0.78280(15) 0.0120(3) Uani 1 2 d S
Na1 Na 0.1110(5) 0.25 0.5090(7) 0.0271(13) Uani 1 2 d S
O1 O 0.2848(6) -0.0061(18) 0.6138(13) 0.057(3) Uani 1 1 d .
O2 O 0.1654(8) -0.25 0.4382(13) 0.039(3) Uani 1 2 d S
O3 O 0.0060(5) -0.0120(12) 0.6932(8) 0.0221(14) Uani 1 1 d .
O4 O 0.0154(7) -0.25 0.9731(11) 0.0167(18) Uani 1 2 d S

loop_
_atom_site_aniso_label
_atom_site_aniso_U_11
_atom_site_aniso_U_22
_atom_site_aniso_U_33
_atom_site_aniso_U_23
_atom_site_aniso_U_13
_atom_site_aniso_U_12
In1 0.0096(4) 0.0074(4) 0.0189(5) 0 -0.0003(3) 0
Se1 0.0081(5) 0.0106(6) 0.0219(7) 0 0.0000(4) 0
Se2 0.0090(6) 0.0078(6) 0.0192(6) 0 -0.0002(4) 0
Na1 0.024(3) 0.029(3) 0.029(3) 0 0.000(2) 0
O1 0.023(4) 0.053(6) 0.096(7) -0.055(6) 0.025(4) -0.027(4)
O2 0.012(5) 0.087(10) 0.019(5) 0 0.003(4) 0
O3 0.024(3) 0.016(3) 0.026(3) 0.004(3) 0.002(2) 0.011(3)
O4 0.015(4) 0.020(5) 0.015(4) 0 0.005(3) 0

loop_
_atom_type_symbol
_atom_type_description
_atom_type_scat_dispersion_real
_atom_type_scat_dispersion_imag
_atom_type_scat_source
O O 0.0106 0.006 'International Tables Vol C Tables 4.2.6.8 and 6.1.1.4'
Na Na 0.0362 0.0249 'International Tables Vol C Tables 4.2.6.8 and 6.1.1.4'
Se Se -0.0929 2.2259 'International Tables Vol C Tables 4.2.6.8 and 6.1.1.4'
In In -0.7276 1.31 'International Tables Vol C Tables 4.2.6.8 and 6.1.1.4'

loop_
_geom_angle_atom_site_label_1
_geom_angle_atom_site_label_2
_geom_angle_atom_site_label_3
_geom_angle
_geom_angle_site_symmetry_1
_geom_angle_site_symmetry_3
O4 In1 O1 95.1(3) 2_554 .
O4 In1 O1 95.1(3) 2_554 7_565
O1 In1 O1 81.1(6) . 7_565
O4 In1 O2 172.4(3) 2_554 2
O1 In1 O2 90.7(3) . 2
O1 In1 O2 90.7(3) 7_565 2
O4 In1 O3 92.6(3) 2_554 4_556
O1 In1 O3 172.3(3) . 4_556
O1 In1 O3 97.8(4) 7_565 4_556
O2 In1 O3 81.7(3) 2 4_556
O4 In1 O3 92.6(3) 2_554 6_657
O1 In1 O3 97.8(4) . 6_657
O1 In1 O3 172.3(3) 7_565 6_657
O2 In1 O3 81.7(3) 2 6_657
O3 In1 O3 82.3(4) 4_556 6_657
O4 In1 Na1 101.2(2) 2_554 6_657
O1 In1 Na1 136.3(3) . 6_657
O1 In1 Na1 136.3(3) 7_565 6_657
O2 In1 Na1 71.2(3) 2 6_657
O3 In1 Na1 41.74(18) 4_556 6_657
O3 In1 Na1 41.74(18) 6_657 6_657
O4 In1 Na1 127.62(12) 2_554 2_565
O1 In1 Na1 131.0(2) . 2_565
O1 In1 Na1 73.3(3) 7_565 2_565
O2 In1 Na1 49.71(11) 2 2_565
O3 In1 Na1 42.0(2) 4_556 2_565
O3 In1 Na1 102.33(19) 6_657 2_565
Na1 In1 Na1 64.67(12) 6_657 2_565
O4 In1 Na1 127.62(12) 2_554 2
O1 In1 Na1 73.3(3) . 2
O1 In1 Na1 131.0(2) 7_565 2
O2 In1 Na1 49.71(11) 2 2
O3 In1 Na1 102.33(19) 4_556 2
O3 In1 Na1 42.0(2) 6_657 2
Na1 In1 Na1 64.67(12) 6_657 2
Na1 In1 Na1 93.20(13) 2_565 2
O1 Se1 O1 106.3(8) . 7
O1 Se1 O2 96.6(4) . .
O1 Se1 O2 96.6(4) 7 .
O3 Se2 O3 99.7(5) 7 .
O3 Se2 O4 101.7(3) 7 .
O3 Se2 O4 101.7(3) . .
O3 Se2 Na1 50.0(2) 7 5_556
O3 Se2 Na1 50.0(2) . 5_556
O4 Se2 Na1 112.0(3) . 5_556
O3 Na1 O3 70.4(3) . 7_565
O3 Na1 O3 77.5(3) . 5_556
O3 Na1 O3 111.2(3) 7_565 5_556
O3 Na1 O3 111.2(3) . 3_556
O3 Na1 O3 77.5(3) 7_565 3_556
O3 Na1 O3 60.2(3) 5_556 3_556
O3 Na1 O1 122.8(3) . 7_565
O3 Na1 O1 87.8(3) 7_565 7_565
O3 Na1 O1 156.9(4) 5_556 7_565
O3 Na1 O1 114.5(2) 3_556 7_565
O3 Na1 O1 87.8(3) . .
O3 Na1 O1 122.8(3) 7_565 .
O3 Na1 O1 114.5(2) 5_556 .
O3 Na1 O1 156.9(4) 3_556 .
O1 Na1 O1 60.5(3) 7_565 .
O3 Na1 O2 143.4(3) . 1_565
O3 Na1 O2 73.1(2) 7_565 1_565
O3 Na1 O2 119.2(3) 5_556 1_565
O3 Na1 O2 62.4(3) 3_556 1_565
O1 Na1 O2 52.3(3) 7_565 1_565
O1 Na1 O2 110.1(3) . 1_565
O3 Na1 O2 73.1(2) . .
O3 Na1 O2 143.4(3) 7_565 .
O3 Na1 O2 62.4(3) 5_556 .
O3 Na1 O2 119.2(3) 3_556 .
O1 Na1 O2 110.1(3) 7_565 .
O1 Na1 O2 52.3(3) . .
O2 Na1 O2 143.1(4) 1_565 .
O3 Na1 Se2 93.3(2) . 5_556
O3 Na1 Se2 93.3(2) 7_565 5_556
O3 Na1 Se2 30.15(15) 5_556 5_556
O3 Na1 Se2 30.15(15) 3_556 5_556
O1 Na1 Se2 141.6(2) 7_565 5_556
O1 Na1 Se2 141.6(2) . 5_556
O2 Na1 Se2 91.4(2) 1_565 5_556
O2 Na1 Se2 91.4(2) . 5_556
O3 Na1 In1 35.69(16) . 6_557
O3 Na1 In1 35.69(17) 7_565 6_557
O3 Na1 In1 89.7(2) 5_556 6_557
O3 Na1 In1 89.7(2) 3_556 6_557
O1 Na1 In1 113.2(3) 7_565 6_557
O1 Na1 In1 113.2(3) . 6_557
O2 Na1 In1 108.4(2) 1_565 6_557
O2 Na1 In1 108.4(2) . 6_557
Se2 Na1 In1 87.80(14) 5_556 6_557
O3 Na1 In1 88.66(17) . 2_554
O3 Na1 In1 144.5(3) 7_565 2_554
O3 Na1 In1 34.20(15) 5_556 2_554
O3 Na1 In1 84.4(2) 3_556 2_554
O1 Na1 In1 127.6(3) 7_565 2_554
O1 Na1 In1 83.04(19) . 2_554
O2 Na1 In1 124.1(3) 1_565 2_554
O2 Na1 In1 35.1(2) . 2_554
Se2 Na1 In1 58.62(8) 5_556 2_554
In1 Na1 In1 115.33(12) 6_557 2_554
O3 Na1 In1 144.5(3) . 2_564
O3 Na1 In1 88.66(17) 7_565 2_564
O3 Na1 In1 84.4(2) 5_556 2_564
O3 Na1 In1 34.20(15) 3_556 2_564
O1 Na1 In1 83.04(19) 7_565 2_564
O1 Na1 In1 127.6(3) . 2_564
O2 Na1 In1 35.1(2) 1_565 2_564
O2 Na1 In1 124.1(3) . 2_564
Se2 Na1 In1 58.62(8) 5_556 2_564
In1 Na1 In1 115.33(12) 6_557 2_564
In1 Na1 In1 93.20(13) 2_554 2_564
Se1 O1 In1 132.3(4) . .
Se1 O1 Na1 104.7(5) . .
In1 O1 Na1 109.2(4) . .
Se1 O2 In1 128.5(6) . 2_554
Se1 O2 Na1 100.4(3) . .
In1 O2 Na1 95.2(3) 2_554 .
Se1 O2 Na1 100.4(3) . 1_545
In1 O2 Na1 95.2(3) 2_554 1_545
Na1 O2 Na1 143.1(4) . 1_545
Se2 O3 In1 128.2(4) . 6_557
Se2 O3 Na1 116.3(3) . .
In1 O3 Na1 102.6(3) 6_557 .
Se2 O3 Na1 99.9(3) . 5_556
In1 O3 Na1 103.8(3) 6_557 5_556
Na1 O3 Na1 102.5(3) . 5_556
Se2 O4 In1 125.4(5) . 2

loop_
_geom_bond_atom_site_label_1
_geom_bond_atom_site_label_2
_geom_bond_distance
_geom_bond_site_symmetry_2
In1 O4 2.108(9) 2_554
In1 O1 2.143(7) .
In1 O1 2.143(7) 7_565
In1 O2 2.162(11) 2
In1 O3 2.166(6) 4_556
In1 O3 2.166(6) 6_657
In1 Na1 3.623(6) 6_657
In1 Na1 3.742(4) 2_565
In1 Na1 3.742(4) 2
Se1 O1 1.658(8) .
Se1 O1 1.658(8) 7
Se1 O2 1.668(10) .
Se2 O3 1.693(6) 7
Se2 O3 1.693(6) .
Se2 O4 1.700(9) .
Se2 Na1 3.320(6) 5_556
Na1 O3 2.472(8) .
Na1 O3 2.472(8) 7_565
Na1 O3 2.580(9) 5_556
Na1 O3 2.580(9) 3_556
Na1 O1 2.765(12) 7_565
Na1 O1 2.765(12) .
Na1 O2 2.866(4) 1_565
Na1 O2 2.866(4) .
Na1 Se2 3.320(6) 5_556
Na1 In1 3.623(6) 6_557
Na1 In1 3.742(4) 2_554
Na1 In1 3.742(4) 2_564
O2 In1 2.162(11) 2_554
O2 Na1 2.866(4) 1_545
O3 In1 2.166(6) 6_557
O3 Na1 2.580(9) 5_556
O4 In1 2.108(9) 2
